data_7246880
loop_
_publ_author_name
'Lazi\'c, Anita'
'Radovanovi\'c, Lidija'
'Rogan, Jelena'
'Valenti\'c, Nata\<sa'
'Janji\'c, Goran'
'\/Dor\/devi\'c, Ivana'
'Tri\<sovi\'c, Nemanja'

_publ_section_title
;
 Exploring the supramolecular profile of 5-phenylhydantoins
;
_journal_issue 25
_journal_name_full CrystEngComm
_journal_page_first 3637
_journal_page_last 3654
_journal_paper_doi 10.1039/D3CE00213F
_journal_volume 25
_journal_year 2023
_chemical_formula_moiety 'C12 H14 N2 O2'
_chemical_formula_sum 'C12 H14 N2 O2'
_chemical_formula_weight 218.25
_space_group_IT_number 61
_space_group_name_Hall '-P 2ac 2ab'
_space_group_name_H-M_alt 'P b c a'
_symmetry_cell_setting orthorhombic
_symmetry_space_group_name_Hall '-P 2ac 2ab'
_symmetry_space_group_name_H-M 'P b c a'
_atom_sites_solution_hydrogens geom
_atom_sites_solution_primary dual
_atom_sites_solution_secondary dual
_audit_creation_method 'WinGX routine CIF_UPDATE'
_audit_update_record
;
2023-02-13 deposited with the CCDC.	2023-06-12 downloaded from the CCDC.
;
_cell_angle_alpha 90
_cell_angle_beta 90
_cell_angle_gamma 90
_cell_formula_units_Z 8
_cell_length_a 7.5657(15)
_cell_length_b 11.619(2)
_cell_length_c 25.402(5)
_cell_measurement_reflns_used 18953
_cell_measurement_temperature 293(2)
_cell_measurement_theta_max 26.2970
_cell_measurement_theta_min 2.3810
_cell_volume 2233.0(7)
_computing_cell_refinement CrysAlisPro
_computing_data_collection CrysAlisPro
_computing_data_reduction CrysAlisPro
_computing_molecular_graphics 'Ortep for Windows (Farrugia, 2012)'
_computing_publication_material 'WinGX publication routines (Farrugia, 2012)'
_computing_structure_refinement 'SHELXL-2018/3 (Sheldrick, 2018)'
_computing_structure_solution 'SHELXT-2018/2 (Sheldrick, 2015)'
_diffrn_ambient_temperature 293(2)
_diffrn_detector_area_resol_mean 16.3280
_diffrn_measured_fraction_theta_full 1
_diffrn_measured_fraction_theta_max 1
_diffrn_measurement_device_type 'Xcalibur, Sapphire3, Gemini'
_diffrn_measurement_method '\w scans'
_diffrn_radiation_monochromator graphite
_diffrn_radiation_source 'Enhance (Mo) X-ray Source'
_diffrn_radiation_type 'Mo K\a'
_diffrn_radiation_wavelength 0.71073
_diffrn_reflns_av_R_equivalents 0.0237
_diffrn_reflns_av_sigmaI/netI 0.0073
_diffrn_reflns_limit_h_max 9
_diffrn_reflns_limit_h_min -9
_diffrn_reflns_limit_k_max 13
_diffrn_reflns_limit_k_min -13
_diffrn_reflns_limit_l_max 30
_diffrn_reflns_limit_l_min -30
_diffrn_reflns_number 42984
_diffrn_reflns_theta_full 25.242
_diffrn_reflns_theta_max 25.349
_diffrn_reflns_theta_min 3.134
_diffrn_standards_decay_% 0
_exptl_absorpt_coefficient_mu 0.09
_exptl_absorpt_correction_T_max 1.00000
_exptl_absorpt_correction_T_min 0.89578
_exptl_absorpt_correction_type multi-scan
_exptl_absorpt_process_details
;
CrysAlisPro 1.171.39.46 (Rigaku Oxford Diffraction, 2018)
Empirical absorption correction using spherical harmonics,
 implemented in SCALE3 ABSPACK scaling algorithm.
;
_exptl_crystal_colour colourless
_exptl_crystal_density_diffrn 1.298
_exptl_crystal_density_method 'not measured'
_exptl_crystal_description prismatic
_exptl_crystal_F_000 928
_exptl_crystal_size_max 0.78
_exptl_crystal_size_mid 0.52
_exptl_crystal_size_min 0.32
_refine_diff_density_max 0.196
_refine_diff_density_min -0.196
_refine_diff_density_rms 0.044
_refine_ls_extinction_method none
_refine_ls_goodness_of_fit_ref 1.084
_refine_ls_hydrogen_treatment constr
_refine_ls_matrix_type full
_refine_ls_number_parameters 147
_refine_ls_number_reflns 2040
_refine_ls_number_restraints 0
_refine_ls_restrained_S_all 1.084
_refine_ls_R_factor_all 0.0431
_refine_ls_R_factor_gt 0.0404
_refine_ls_shift/su_max 0.000
_refine_ls_shift/su_mean 0.000
_refine_ls_structure_factor_coef Fsqd
_refine_ls_weighting_details 'calc w=1/[\s^2^(Fo^2^)+(0.0542P)^2^+0.6600P] where P=(Fo^2^+2Fc^2^)/3'
_refine_ls_weighting_scheme calc
_refine_ls_wR_factor_gt 0.1049
_refine_ls_wR_factor_ref 0.1072
_reflns_number_gt 1895
_reflns_number_total 2040
_reflns_threshold_expression 'I > 2\s(I)'
_cod_data_source_file d3ce00213f2.cif
_cod_data_source_block 1
_cod_original_cell_volume 2233.0(8)
_cod_database_code 7246880

loop_
_symmetry_equiv_pos_as_xyz
'x, y, z'
'-x+1/2, -y, z+1/2'
'-x, y+1/2, -z+1/2'
'x+1/2, -y+1/2, -z'
'-x, -y, -z'
'x-1/2, y, -z-1/2'
'x, -y-1/2, z-1/2'
'-x-1/2, y-1/2, z'

loop_
_atom_site_label
_atom_site_type_symbol
_atom_site_fract_x
_atom_site_fract_y
_atom_site_fract_z
_atom_site_U_iso_or_equiv
_atom_site_adp_type
_atom_site_occupancy
_atom_site_site_symmetry_order
_atom_site_calc_flag
_atom_site_refinement_flags_posn
_atom_site_refinement_flags_adp
_atom_site_refinement_flags_occupancy
_atom_site_disorder_assembly
_atom_site_disorder_group
C2 C 0.74273(17) 0.29660(12) 0.47514(5) 0.0341(3) Uani 1 1 d . . . . .
C4 C 0.84996(17) 0.43400(12) 0.41946(6) 0.0391(3) Uani 1 1 d . . . . .
C5 C 0.65156(16) 0.42153(11) 0.40846(5) 0.0334(3) Uani 1 1 d . . . . .
C6 C 0.62798(17) 0.37695(11) 0.35234(5) 0.0338(3) Uani 1 1 d . . . . .
C7 C 0.6706(2) 0.44769(13) 0.30996(6) 0.0443(4) Uani 1 1 d . . . . .
H7 H 0.709239 0.522454 0.316138 0.053 Uiso 1 1 calc R U . . .
C8 C 0.6561(2) 0.40825(15) 0.25896(6) 0.0512(4) Uani 1 1 d . . . . .
H8 H 0.686345 0.456884 0.231311 0.061 Uiso 1 1 calc R U . . .
C9 C 0.5977(2) 0.29826(15) 0.24794(6) 0.0494(4) Uani 1 1 d . . . . .
C10 C 0.5568(2) 0.22817(14) 0.29008(7) 0.0525(4) Uani 1 1 d . . . . .
H10 H 0.518157 0.153477 0.2837 0.063 Uiso 1 1 calc R U . . .
C11 C 0.57178(19) 0.26612(12) 0.34183(6) 0.0434(4) Uani 1 1 d . . . . .
H11 H 0.543886 0.216778 0.369436 0.052 Uiso 1 1 calc R U . . .
C12 C 0.5788(3) 0.2560(2) 0.19210(7) 0.0716(6) Uani 1 1 d . . . . .
H12A H 0.628499 0.1802 0.189225 0.107 Uiso 1 1 calc R U . . .
H12B H 0.639963 0.307252 0.16874 0.107 Uiso 1 1 calc R U . . .
H12C H 0.455871 0.253491 0.1828 0.107 Uiso 1 1 calc R U . . .
C13 C 0.55739(19) 0.53667(12) 0.41822(6) 0.0398(3) Uani 1 1 d . . . . .
H13A H 0.582933 0.562289 0.453763 0.048 Uiso 1 1 calc R U . . .
H13B H 0.604083 0.593806 0.394105 0.048 Uiso 1 1 calc R U . . .
C14 C 0.3591(2) 0.52923(15) 0.41117(7) 0.0518(4) Uani 1 1 d . . . . .
H14A H 0.332866 0.500137 0.37667 0.078 Uiso 1 1 calc R U . . .
H14B H 0.308203 0.60441 0.415139 0.078 Uiso 1 1 calc R U . . .
H14C H 0.310492 0.478425 0.437215 0.078 Uiso 1 1 calc R U . . .
N1 N 0.60410(14) 0.33608(10) 0.44818(4) 0.0373(3) Uani 1 1 d . . . . .
H1 H 0.497425 0.313465 0.453646 0.045 Uiso 1 1 calc R U . . .
N3 N 0.89136(15) 0.35322(10) 0.45672(5) 0.0419(3) Uani 1 1 d . . . . .
H3 H 0.997082 0.339321 0.467408 0.05 Uiso 1 1 calc R U . . .
O1 O 0.74335(12) 0.22407(9) 0.51030(4) 0.0417(3) Uani 1 1 d . . . . .
O2 O 0.94956(15) 0.50127(11) 0.39927(5) 0.0609(4) Uani 1 1 d . . . . .

loop_
_atom_site_aniso_label
_atom_site_aniso_U_11
_atom_site_aniso_U_22
_atom_site_aniso_U_33
_atom_site_aniso_U_23
_atom_site_aniso_U_13
_atom_site_aniso_U_12
C2 0.0296(7) 0.0368(7) 0.0358(7) 0.0050(5) 0.0021(5) 0.0021(5)
C4 0.0307(7) 0.0410(7) 0.0456(8) 0.0107(6) -0.0027(6) -0.0035(6)
C5 0.0273(7) 0.0349(7) 0.0381(7) 0.0092(5) -0.0011(5) -0.0019(5)
C6 0.0258(6) 0.0349(7) 0.0407(7) 0.0048(5) 0.0000(5) 0.0036(5)
C7 0.0476(9) 0.0409(7) 0.0443(8) 0.0047(6) 0.0033(7) -0.0020(6)
C8 0.0509(9) 0.0619(10) 0.0407(8) 0.0067(7) 0.0051(7) 0.0054(8)
C9 0.0360(8) 0.0642(10) 0.0481(8) -0.0085(8) -0.0052(6) 0.0129(7)
C10 0.0460(9) 0.0456(8) 0.0658(10) -0.0112(8) -0.0097(8) 0.0010(7)
C11 0.0402(8) 0.0378(7) 0.0521(9) 0.0051(6) -0.0037(6) -0.0014(6)
C12 0.0577(11) 0.0998(15) 0.0571(11) -0.0232(10) -0.0088(8) 0.0154(11)
C13 0.0429(8) 0.0379(7) 0.0387(7) 0.0013(6) -0.0019(6) 0.0019(6)
C14 0.0413(8) 0.0536(9) 0.0604(10) 0.0045(7) 0.0035(7) 0.0143(7)
N1 0.0257(5) 0.0446(6) 0.0417(6) 0.0143(5) 0.0002(4) -0.0027(5)
N3 0.0258(6) 0.0498(7) 0.0502(7) 0.0164(6) -0.0046(5) -0.0010(5)
O1 0.0355(5) 0.0471(6) 0.0425(5) 0.0165(5) 0.0023(4) 0.0034(4)
O2 0.0358(6) 0.0651(7) 0.0818(8) 0.0357(6) -0.0092(5) -0.0159(5)

loop_
_atom_type_symbol
_atom_type_description
_atom_type_scat_dispersion_real
_atom_type_scat_dispersion_imag
_atom_type_scat_source
C C 0.0033 0.0016 'International Tables Vol C Tables 4.2.6.8 and 6.1.1.4'
H H 0.0000 0.0000 'International Tables Vol C Tables 4.2.6.8 and 6.1.1.4'
N N 0.0061 0.0033 'International Tables Vol C Tables 4.2.6.8 and 6.1.1.4'
O O 0.0106 0.0060 'International Tables Vol C Tables 4.2.6.8 and 6.1.1.4'

loop_
_geom_angle_atom_site_label_1
_geom_angle_atom_site_label_2
_geom_angle_atom_site_label_3
_geom_angle
_geom_angle_site_symmetry_1
_geom_angle_site_symmetry_3
_geom_angle_publ_flag
O1 C2 N1 127.76(12) . . ?
O1 C2 N3 124.67(12) . . ?
N1 C2 N3 107.57(11) . . ?
O2 C4 N3 126.72(13) . . ?
O2 C4 C5 126.72(12) . . ?
N3 C4 C5 106.56(11) . . ?
N1 C5 C6 112.68(11) . . ?
N1 C5 C4 100.31(10) . . ?
C6 C5 C4 108.45(11) . . ?
N1 C5 C13 111.50(11) . . ?
C6 C5 C13 113.08(11) . . ?
C4 C5 C13 110.01(11) . . ?
C11 C6 C7 118.16(13) . . ?
C11 C6 C5 122.15(12) . . ?
C7 C6 C5 119.64(12) . . ?
C8 C7 C6 120.80(14) . . ?
C8 C7 H7 119.6 . . ?
C6 C7 H7 119.6 . . ?
C7 C8 C9 121.57(15) . . ?
C7 C8 H8 119.2 . . ?
C9 C8 H8 119.2 . . ?
C10 C9 C8 117.44(15) . . ?
C10 C9 C12 121.05(17) . . ?
C8 C9 C12 121.51(17) . . ?
C9 C10 C11 121.84(15) . . ?
C9 C10 H10 119.1 . . ?
C11 C10 H10 119.1 . . ?
C6 C11 C10 120.19(14) . . ?
C6 C11 H11 119.9 . . ?
C10 C11 H11 119.9 . . ?
C9 C12 H12A 109.5 . . ?
C9 C12 H12B 109.5 . . ?
H12A C12 H12B 109.5 . . ?
C9 C12 H12C 109.5 . . ?
H12A C12 H12C 109.5 . . ?
H12B C12 H12C 109.5 . . ?
C14 C13 C5 113.01(12) . . ?
C14 C13 H13A 109 . . ?
C5 C13 H13A 109 . . ?
C14 C13 H13B 109 . . ?
C5 C13 H13B 109 . . ?
H13A C13 H13B 107.8 . . ?
C13 C14 H14A 109.5 . . ?
C13 C14 H14B 109.5 . . ?
H14A C14 H14B 109.5 . . ?
C13 C14 H14C 109.5 . . ?
H14A C14 H14C 109.5 . . ?
H14B C14 H14C 109.5 . . ?
C2 N1 C5 113.27(11) . . ?
C2 N1 H1 123.4 . . ?
C5 N1 H1 123.4 . . ?
C4 N3 C2 111.94(11) . . ?
C4 N3 H3 124 . . ?
C2 N3 H3 124 . . ?

loop_
_geom_bond_atom_site_label_1
_geom_bond_atom_site_label_2
_geom_bond_distance
_geom_bond_site_symmetry_2
_geom_bond_publ_flag
C2 O1 1.2281(16) . ?
C2 N1 1.3339(17) . ?
C2 N3 1.3842(17) . ?
C4 O2 1.2007(17) . ?
C4 N3 1.3693(18) . ?
C4 C5 1.5337(18) . ?
C5 N1 1.4604(16) . ?
C5 C6 1.5272(19) . ?
C5 C13 1.5359(19) . ?
C6 C11 1.382(2) . ?
C6 C7 1.3921(19) . ?
C7 C8 1.379(2) . ?
C7 H7 0.93 . ?
C8 C9 1.381(2) . ?
C8 H8 0.93 . ?
C9 C10 1.380(2) . ?
C9 C12 1.508(2) . ?
C10 C11 1.391(2) . ?
C10 H10 0.93 . ?
C11 H11 0.93 . ?
C12 H12A 0.96 . ?
C12 H12B 0.96 . ?
C12 H12C 0.96 . ?
C13 C14 1.513(2) . ?
C13 H13A 0.97 . ?
C13 H13B 0.97 . ?
C14 H14A 0.96 . ?
C14 H14B 0.96 . ?
C14 H14C 0.96 . ?
N1 H1 0.86 . ?
N3 H3 0.86 . ?
